data_7702805
loop_
_publ_author_name
'Matsukawa, Shoji'
'Kuwata, Shigeki'
'Ishii, Youichi'
'Hidai, Masanobu'

_publ_section_title
;
 Coordination behaviour of (diaryl disulfide)-bridged dinuclear
 thiairidaindan cores: ligand substitution by isocyanides, CO, hydrazines
 and hydroxylamine, and related reactions
;
_journal_issue 13
_journal_name_full 'Journal of the Chemical Society, Dalton Transactions'
_journal_page_first 2737
_journal_paper_doi 10.1039/b201591a
_journal_year 2002
_chemical_formula_sum 'C76 H76 Cl4 Ir2 O2 P2 S4'
_chemical_formula_weight 1737.87
_space_group_IT_number 2
_space_group_name_Hall '-P 1'
_space_group_name_H-M_alt 'P -1'
_symmetry_cell_setting triclinic
_symmetry_Int_Tables_number 2
_symmetry_space_group_name_H-M 'P -1'
_audit_creation_date 'Mon Jan 14 23:24:40 2002'
_audit_creation_method 'by teXsan'
_cell_angle_alpha 105.97(2)
_cell_angle_beta 93.84(3)
_cell_angle_gamma 109.26(2)
_cell_formula_units_Z 2
_cell_length_a 11.212(4)
_cell_length_b 15.345(4)
_cell_length_c 24.013(6)
_cell_measurement_reflns_used 25
_cell_measurement_temperature 296.2
_cell_measurement_theta_max 20.0
_cell_measurement_theta_min 19.3
_cell_volume 3693(2)
_computing_cell_refinement 'MSC/AFC Diffractometer Control'
_computing_data_collection 'MSC/AFC Diffractometer Control'
_computing_data_reduction 'teXsan Ver. 1.11'
_computing_publication_material 'teXsan Ver. 1.11'
_computing_structure_refinement 'teXsan Ver. 1.10'
_computing_structure_solution 'DIRDIF94 (PATTY)'
_diffrn_measured_fraction_theta_full 1.0006
_diffrn_measured_fraction_theta_max 1.0006
_diffrn_measurement_device_type 'Rigaku AFC7R'
_diffrn_measurement_method \w
_diffrn_radiation_type 'Mo K\a'
_diffrn_radiation_wavelength 0.7107
_diffrn_reflns_av_R_equivalents 0.023
_diffrn_reflns_limit_h_max 12
_diffrn_reflns_limit_h_min -13
_diffrn_reflns_limit_k_max 18
_diffrn_reflns_limit_k_min 0
_diffrn_reflns_limit_l_max 27
_diffrn_reflns_limit_l_min -28
_diffrn_reflns_number 13535
_diffrn_reflns_theta_full 25.00
_diffrn_reflns_theta_max 25.00
_diffrn_standards_decay_% 5.52
_diffrn_standards_interval_count 150
_diffrn_standards_number 3
_exptl_absorpt_coefficient_mu 3.955
_exptl_absorpt_correction_T_max 1.000
_exptl_absorpt_correction_T_min 0.643
_exptl_absorpt_correction_type psi-scan
_exptl_absorpt_process_details '(North, Phillips & Mathews, 1968)'
_exptl_crystal_colour orange
_exptl_crystal_density_diffrn 1.563
_exptl_crystal_density_method 'not measured'
_exptl_crystal_description prismatic
_exptl_crystal_size_max 0.500
_exptl_crystal_size_mid 0.400
_exptl_crystal_size_min 0.200
_refine_diff_density_max 1.57
_refine_diff_density_min -2.54
_refine_ls_extinction_method none
_refine_ls_goodness_of_fit_ref 1.510
_refine_ls_hydrogen_treatment noref
_refine_ls_number_parameters 806
_refine_ls_number_reflns 8483
_refine_ls_R_factor_gt 0.0431
_refine_ls_shift/su_max 0.0101
_refine_ls_structure_factor_coef F
_refine_ls_weighting_details 'w = 1/[\s^2^(Fo) + 0.00031|Fo|^2^]'
_refine_ls_weighting_scheme calc
_refine_ls_wR_factor_ref 0.0494
_reflns_number_gt 8483
_reflns_number_total 13002
_cod_data_source_file b201591a.txt
_cod_data_source_block '[Ir(SAr)(SMes)(PPh3)(CO)]2(9)'
_cod_original_cell_volume 3692(2)
_cod_original_sg_symbol_H-M 'P -1         '
_cod_original_formula_sum 'C76 H76 Cl4 Ir2 O2 P2 S4 '
_cod_database_code 7702805
_reflns_threshold_criterion F^2^>3.0\s(F^2^)

loop_
_symmetry_equiv_pos_as_xyz
x,y,z
-x,-y,-z

loop_
_atom_site_label
_atom_site_type_symbol
_atom_site_fract_x
_atom_site_fract_y
_atom_site_fract_z
_atom_site_U_iso_or_equiv
_atom_site_adp_type
_atom_site_occupancy
_atom_site_calc_flag
Ir(1) Ir 0.05005(4) 0.14321(2) 0.29861(2) 0.0361(1) Uani 1.00 d
Ir(2) Ir -0.07669(4) -0.11003(2) 0.20466(2) 0.0357(1) Uani 1.00 d
Cl(1) Cl 0.4740(6) 0.1635(5) 0.5040(3) 0.198(3) Uani 1.00 d
Cl(2) Cl 0.5295(8) 0.3157(7) 0.4539(5) 0.311(6) Uani 1.00 d
Cl(3) Cl 0.303(1) -0.1946(8) 0.0795(6) 0.391(8) Uani 1.00 d
Cl(4) Cl 0.1446(10) -0.3827(8) 0.0286(4) 0.292(5) Uani 1.00 d
S(1) S 0.0234(2) 0.0565(2) 0.1973(1) 0.0402(7) Uani 1.00 d
S(2) S -0.0007(2) -0.0229(2) 0.30540(10) 0.0366(6) Uani 1.00 d
S(3) S 0.1191(3) 0.2121(2) 0.4050(1) 0.0490(8) Uani 1.00 d
S(4) S -0.1002(3) -0.1906(2) 0.1000(1) 0.0581(9) Uani 1.00 d
P(1) P 0.0905(3) 0.2923(2) 0.2807(1) 0.0458(8) Uani 1.00 d
P(2) P -0.1572(2) -0.2594(2) 0.2235(1) 0.0406(7) Uani 1.00 d
O(1) O -0.2341(7) 0.1099(5) 0.2965(4) 0.074(3) Uani 1.00 d
O(2) O -0.3372(8) -0.0853(6) 0.2044(4) 0.071(3) Uani 1.00 d
C(1) C 0.189(1) 0.0843(7) 0.1896(5) 0.049(3) Uani 1.00 d
C(2) C 0.280(1) 0.1309(7) 0.2398(5) 0.052(3) Uani 1.00 d
C(3) C 0.408(1) 0.1532(9) 0.2338(6) 0.075(4) Uani 1.00 d
C(4) C 0.446(1) 0.130(1) 0.1809(8) 0.094(6) Uani 1.00 d
C(5) C 0.353(2) 0.089(1) 0.1316(7) 0.088(6) Uani 1.00 d
C(6) C 0.222(1) 0.0636(8) 0.1331(5) 0.060(4) Uani 1.00 d
C(7) C 0.2437(9) 0.1584(7) 0.3004(4) 0.045(3) Uani 1.00 d
C(8) C 0.590(2) 0.155(2) 0.1770(9) 0.153(9) Uani 1.00 d
C(9) C 0.127(1) 0.0212(9) 0.0778(5) 0.083(5) Uani 1.00 d
C(10) C 0.1398(9) -0.0520(7) 0.3147(4) 0.046(3) Uani 1.00 d
C(11) C 0.1848(10) -0.0895(6) 0.2636(5) 0.047(3) Uani 1.00 d
C(12) C 0.299(1) -0.1062(8) 0.2712(5) 0.061(4) Uani 1.00 d
C(13) C 0.361(1) -0.0940(9) 0.3254(6) 0.071(4) Uani 1.00 d
C(14) C 0.310(1) -0.0632(9) 0.3743(6) 0.077(4) Uani 1.00 d
C(15) C 0.198(1) -0.0413(7) 0.3711(4) 0.051(3) Uani 1.00 d
C(16) C 0.1038(10) -0.1214(6) 0.2037(4) 0.043(3) Uani 1.00 d
C(17) C 0.485(2) -0.114(1) 0.3335(8) 0.128(8) Uani 1.00 d
C(18) C 0.143(1) -0.0125(9) 0.4257(5) 0.071(4) Uani 1.00 d
C(19) C -0.128(1) 0.1240(7) 0.2975(4) 0.047(3) Uani 1.00 d
C(20) C -0.239(1) -0.0947(6) 0.2052(4) 0.047(3) Uani 1.00 d
C(21) C 0.015(1) 0.2499(7) 0.4500(4) 0.052(3) Uani 1.00 d
C(22) C 0.052(1) 0.3495(7) 0.4834(4) 0.056(3) Uani 1.00 d
C(23) C -0.022(1) 0.3799(8) 0.5226(5) 0.066(4) Uani 1.00 d
C(24) C -0.131(1) 0.3151(9) 0.5318(5) 0.069(4) Uani 1.00 d
C(25) C -0.168(1) 0.2178(8) 0.4995(5) 0.066(4) Uani 1.00 d
C(26) C -0.097(1) 0.1846(7) 0.4595(4) 0.052(3) Uani 1.00 d
C(27) C 0.174(1) 0.4234(8) 0.4774(6) 0.083(5) Uani 1.00 d
C(28) C -0.202(2) 0.348(1) 0.5800(7) 0.105(6) Uani 1.00 d
C(29) C -0.143(1) 0.0759(8) 0.4287(5) 0.068(4) Uani 1.00 d
C(30) C -0.248(1) -0.2224(8) 0.0530(4) 0.057(3) Uani 1.00 d
C(31) C -0.312(1) -0.3222(8) 0.0190(5) 0.061(4) Uani 1.00 d
C(32) C -0.426(1) -0.3483(9) -0.0201(5) 0.080(4) Uani 1.00 d
C(33) C -0.480(1) -0.283(1) -0.0280(6) 0.085(5) Uani 1.00 d
C(34) C -0.415(1) -0.1864(9) 0.0043(5) 0.074(4) Uani 1.00 d
C(35) C -0.301(1) -0.1545(8) 0.0450(5) 0.059(4) Uani 1.00 d
C(36) C -0.256(2) -0.3971(9) 0.0203(6) 0.098(5) Uani 1.00 d
C(37) C -0.600(1) -0.319(1) -0.0710(7) 0.124(7) Uani 1.00 d
C(38) C -0.239(1) -0.0470(9) 0.0763(5) 0.075(4) Uani 1.00 d
C(39) C 0.082(1) 0.2759(7) 0.2019(5) 0.050(3) Uani 1.00 d
C(40) C -0.036(1) 0.2410(8) 0.1661(5) 0.068(4) Uani 1.00 d
C(41) C -0.047(2) 0.2250(10) 0.1063(6) 0.090(5) Uani 1.00 d
C(42) C 0.061(2) 0.245(1) 0.0821(7) 0.100(6) Uani 1.00 d
C(43) C 0.180(2) 0.2754(10) 0.1163(7) 0.092(6) Uani 1.00 d
C(44) C 0.189(1) 0.2919(7) 0.1769(5) 0.065(4) Uani 1.00 d
C(45) C 0.242(1) 0.3951(7) 0.3133(5) 0.054(3) Uani 1.00 d
C(46) C 0.325(1) 0.4021(8) 0.3606(6) 0.071(4) Uani 1.00 d
C(47) C 0.438(1) 0.4850(9) 0.3852(7) 0.097(5) Uani 1.00 d
C(48) C 0.464(2) 0.558(1) 0.3632(8) 0.104(6) Uani 1.00 d
C(49) C 0.385(2) 0.5571(9) 0.3182(8) 0.103(6) Uani 1.00 d
C(50) C 0.271(1) 0.4758(8) 0.2924(6) 0.080(4) Uani 1.00 d
C(51) C -0.028(1) 0.3478(6) 0.3004(5) 0.049(3) Uani 1.00 d
C(52) C -0.057(1) 0.4056(9) 0.2700(6) 0.075(5) Uani 1.00 d
C(53) C -0.146(2) 0.449(1) 0.2856(7) 0.098(6) Uani 1.00 d
C(54) C -0.208(1) 0.4350(10) 0.3317(7) 0.091(6) Uani 1.00 d
C(55) C -0.179(1) 0.3795(9) 0.3638(5) 0.070(4) Uani 1.00 d
C(56) C -0.089(1) 0.3375(7) 0.3482(5) 0.058(3) Uani 1.00 d
C(57) C -0.072(1) -0.3424(7) 0.2034(5) 0.050(3) Uani 1.00 d
C(58) C -0.122(1) -0.4260(8) 0.1560(5) 0.061(4) Uani 1.00 d
C(59) C -0.056(1) -0.4872(9) 0.1387(6) 0.078(5) Uani 1.00 d
C(60) C 0.064(2) -0.466(1) 0.1661(7) 0.085(6) Uani 1.00 d
C(61) C 0.120(1) -0.3828(10) 0.2138(7) 0.081(5) Uani 1.00 d
C(62) C 0.050(1) -0.3208(7) 0.2318(5) 0.061(4) Uani 1.00 d
C(63) C -0.3251(9) -0.3380(6) 0.1910(4) 0.045(3) Uani 1.00 d
C(64) C -0.395(1) -0.3212(7) 0.1497(5) 0.054(3) Uani 1.00 d
C(65) C -0.523(1) -0.3819(9) 0.1278(6) 0.077(4) Uani 1.00 d
C(66) C -0.577(1) -0.4614(9) 0.1474(6) 0.084(4) Uani 1.00 d
C(67) C -0.506(1) -0.4775(9) 0.1887(6) 0.086(5) Uani 1.00 d
C(68) C -0.381(1) -0.4166(8) 0.2104(5) 0.070(4) Uani 1.00 d
C(69) C -0.1670(9) -0.2445(6) 0.3016(4) 0.040(3) Uani 1.00 d
C(70) C -0.242(1) -0.1944(8) 0.3272(5) 0.058(4) Uani 1.00 d
C(71) C -0.259(1) -0.1837(8) 0.3848(5) 0.062(4) Uani 1.00 d
C(72) C -0.202(1) -0.2218(8) 0.4176(5) 0.063(4) Uani 1.00 d
C(73) C -0.127(1) -0.2705(10) 0.3944(5) 0.079(5) Uani 1.00 d
C(74) C -0.109(1) -0.2838(8) 0.3357(5) 0.067(4) Uani 1.00 d
C(76) C 0.172(3) -0.277(3) 0.073(1) 0.27(2) Uani 1.00 d
C(77) C 0.475(3) 0.195(2) 0.436(1) 0.22(1) Uiso 1.00 d
H(1) H 0.4720 0.1861 0.2682 0.0911 Uiso 1.00 calc
H(2) H 0.3789 0.0774 0.0942 0.1066 Uiso 1.00 calc
H(3) H 0.2953 0.2244 0.3207 0.0556 Uiso 1.00 calc
H(4) H 0.2609 0.1179 0.3210 0.0556 Uiso 1.00 calc
H(5) H 0.6040 0.0974 0.1565 0.1843 Uiso 1.00 calc
H(6) H 0.6162 0.2011 0.1566 0.1843 Uiso 1.00 calc
H(7) H 0.6396 0.1812 0.2155 0.1843 Uiso 1.00 calc
H(8) H 0.1356 -0.0365 0.0543 0.1005 Uiso 1.00 calc
H(9) H 0.0425 0.0061 0.0869 0.1005 Uiso 1.00 calc
H(10) H 0.1407 0.0668 0.0567 0.1005 Uiso 1.00 calc
H(11) H 0.3350 -0.1269 0.2376 0.0740 Uiso 1.00 calc
H(12) H 0.3517 -0.0566 0.4117 0.0929 Uiso 1.00 calc
H(13) H 0.0916 -0.1876 0.1847 0.0531 Uiso 1.00 calc
H(14) H 0.1490 -0.0824 0.1818 0.0531 Uiso 1.00 calc
H(15) H 0.5142 -0.0998 0.3742 0.1544 Uiso 1.00 calc
H(16) H 0.4699 -0.1800 0.3133 0.1544 Uiso 1.00 calc
H(17) H 0.5490 -0.0733 0.3179 0.1544 Uiso 1.00 calc
H(18) H 0.2056 0.0433 0.4538 0.0862 Uiso 1.00 calc
H(19) H 0.0698 0.0020 0.4160 0.0862 Uiso 1.00 calc
H(20) H 0.1190 -0.0646 0.4418 0.0862 Uiso 1.00 calc
H(21) H 0.0034 0.4472 0.5436 0.0795 Uiso 1.00 calc
H(22) H -0.2445 0.1726 0.5050 0.0805 Uiso 1.00 calc
H(23) H 0.2150 0.3918 0.4495 0.1000 Uiso 1.00 calc
H(24) H 0.1547 0.4713 0.4647 0.1000 Uiso 1.00 calc
H(25) H 0.2300 0.4536 0.5144 0.1000 Uiso 1.00 calc
H(26) H -0.1630 0.4165 0.5980 0.1261 Uiso 1.00 calc
H(27) H -0.2890 0.3320 0.5636 0.1261 Uiso 1.00 calc
H(28) H -0.1986 0.3164 0.6087 0.1261 Uiso 1.00 calc
H(29) H -0.1413 0.0434 0.4571 0.0822 Uiso 1.00 calc
H(30) H -0.2280 0.0537 0.4081 0.0822 Uiso 1.00 calc
H(31) H -0.0881 0.0624 0.4018 0.0822 Uiso 1.00 calc
H(32) H -0.4685 -0.4149 -0.0424 0.0965 Uiso 1.00 calc
H(33) H -0.4481 -0.1393 -0.0011 0.0889 Uiso 1.00 calc
H(34) H -0.1795 -0.3684 0.0487 0.1188 Uiso 1.00 calc
H(35) H -0.3158 -0.4482 0.0304 0.1188 Uiso 1.00 calc
H(36) H -0.2370 -0.4225 -0.0174 0.1188 Uiso 1.00 calc
H(37) H -0.6313 -0.3875 -0.0857 0.1490 Uiso 1.00 calc
H(38) H -0.6629 -0.2981 -0.0523 0.1490 Uiso 1.00 calc
H(39) H -0.5838 -0.2928 -0.1026 0.1490 Uiso 1.00 calc
H(40) H -0.2143 -0.0139 0.0484 0.0902 Uiso 1.00 calc
H(41) H -0.2983 -0.0247 0.0967 0.0902 Uiso 1.00 calc
H(42) H -0.1653 -0.0347 0.1036 0.0902 Uiso 1.00 calc
H(43) H -0.1110 0.2276 0.1831 0.0820 Uiso 1.00 calc
H(44) H -0.1295 0.2001 0.0824 0.1092 Uiso 1.00 calc
H(45) H 0.0546 0.2388 0.0415 0.1206 Uiso 1.00 calc
H(46) H 0.2551 0.2847 0.0989 0.1115 Uiso 1.00 calc
H(47) H 0.2703 0.3147 0.2010 0.0786 Uiso 1.00 calc
H(48) H 0.3059 0.3504 0.3770 0.0863 Uiso 1.00 calc
H(49) H 0.4948 0.4883 0.4175 0.1174 Uiso 1.00 calc
H(50) H 0.5416 0.6128 0.3797 0.1253 Uiso 1.00 calc
H(51) H 0.4064 0.6110 0.3036 0.1243 Uiso 1.00 calc
H(52) H 0.2144 0.4755 0.2612 0.0968 Uiso 1.00 calc
H(53) H -0.0158 0.4155 0.2379 0.0914 Uiso 1.00 calc
H(54) H -0.1634 0.4884 0.2645 0.1175 Uiso 1.00 calc
H(55) H -0.2703 0.4632 0.3417 0.1100 Uiso 1.00 calc
H(56) H -0.2199 0.3705 0.3961 0.0848 Uiso 1.00 calc
H(57) H -0.0686 0.3006 0.3706 0.0706 Uiso 1.00 calc
H(58) H -0.2045 -0.4419 0.1344 0.0735 Uiso 1.00 calc
H(59) H -0.0953 -0.5457 0.1068 0.0950 Uiso 1.00 calc
H(60) H 0.1091 -0.5077 0.1528 0.1032 Uiso 1.00 calc
H(61) H 0.2033 -0.3674 0.2342 0.0983 Uiso 1.00 calc
H(62) H 0.0891 -0.2629 0.2642 0.0744 Uiso 1.00 calc
H(63) H -0.3576 -0.2680 0.1357 0.0657 Uiso 1.00 calc
H(64) H -0.5735 -0.3691 0.0998 0.0935 Uiso 1.00 calc
H(65) H -0.6628 -0.5044 0.1317 0.1011 Uiso 1.00 calc
H(66) H -0.5429 -0.5310 0.2026 0.1035 Uiso 1.00 calc
H(67) H -0.3317 -0.4286 0.2393 0.0847 Uiso 1.00 calc
H(68) H -0.2827 -0.1668 0.3046 0.0703 Uiso 1.00 calc
H(69) H -0.3107 -0.1489 0.4013 0.0747 Uiso 1.00 calc
H(70) H -0.2156 -0.2148 0.4570 0.0767 Uiso 1.00 calc
H(71) H -0.0851 -0.2958 0.4182 0.0952 Uiso 1.00 calc
H(72) H -0.0575 -0.3195 0.3195 0.0819 Uiso 1.00 calc
H(77) H 0.1642 -0.2835 0.1111 0.3203 Uiso 1.00 calc
H(78) H 0.1069 -0.2554 0.0611 0.3203 Uiso 1.00 calc
H(79) H 0.5301 0.1700 0.4129 0.2632 Uiso 1.00 calc
H(80) H 0.3908 0.1677 0.4134 0.2632 Uiso 1.00 calc

loop_
_atom_site_aniso_label
_atom_site_aniso_U_11
_atom_site_aniso_U_22
_atom_site_aniso_U_33
_atom_site_aniso_U_12
_atom_site_aniso_U_13
_atom_site_aniso_U_23
Ir(1) 0.0390(2) 0.0292(2) 0.0358(2) 0.0070(2) 0.0085(2) 0.0096(2)
Ir(2) 0.0414(2) 0.0299(2) 0.0321(2) 0.0095(2) 0.0050(2) 0.0085(2)
Cl(1) 0.131(5) 0.266(8) 0.135(5) 0.009(5) 0.015(4) 0.046(5)
Cl(2) 0.204(8) 0.27(1) 0.40(2) 0.001(7) -0.093(9) 0.15(1)
Cl(3) 0.33(1) 0.23(1) 0.52(2) 0.054(10) 0.27(2) -0.02(1)
Cl(4) 0.32(1) 0.34(1) 0.170(8) 0.099(10) 0.096(8) 0.027(8)
S(1) 0.050(2) 0.033(1) 0.036(1) 0.011(1) 0.011(1) 0.011(1)
S(2) 0.039(1) 0.033(1) 0.033(1) 0.008(1) 0.005(1) 0.0097(10)
S(3) 0.054(2) 0.048(1) 0.035(1) 0.014(1) 0.002(1) 0.005(1)
S(4) 0.071(2) 0.062(2) 0.037(2) 0.028(2) 0.008(1) 0.004(1)
P(1) 0.047(2) 0.032(1) 0.054(2) 0.006(1) 0.011(1) 0.017(1)
P(2) 0.044(2) 0.032(1) 0.043(1) 0.009(1) 0.007(1) 0.013(1)
O(1) 0.041(5) 0.060(5) 0.108(7) 0.013(4) 0.008(5) 0.014(5)
O(2) 0.053(5) 0.073(6) 0.089(6) 0.030(4) 0.011(5) 0.020(5)
C(1) 0.058(7) 0.042(6) 0.056(7) 0.018(5) 0.025(6) 0.023(5)
C(2) 0.055(7) 0.046(6) 0.062(7) 0.016(5) 0.025(6) 0.029(5)
C(3) 0.054(8) 0.086(9) 0.086(10) 0.020(7) 0.022(7) 0.033(8)
C(4) 0.08(1) 0.13(1) 0.12(1) 0.055(10) 0.07(1) 0.07(1)
C(5) 0.10(1) 0.11(1) 0.08(1) 0.051(10) 0.065(10) 0.054(9)
C(6) 0.078(8) 0.052(6) 0.056(7) 0.023(6) 0.033(6) 0.023(6)
C(7) 0.042(6) 0.042(6) 0.054(6) 0.012(5) 0.010(5) 0.020(5)
C(8) 0.09(1) 0.26(2) 0.18(2) 0.08(1) 0.09(1) 0.13(2)
C(9) 0.12(1) 0.073(8) 0.054(8) 0.019(8) 0.038(8) 0.021(6)
C(10) 0.043(6) 0.042(5) 0.051(6) 0.014(5) 0.001(5) 0.015(5)
C(11) 0.048(6) 0.035(5) 0.057(7) 0.009(5) 0.007(5) 0.019(5)
C(12) 0.040(6) 0.065(7) 0.080(9) 0.019(6) 0.012(6) 0.025(6)
C(13) 0.059(8) 0.082(9) 0.086(10) 0.041(7) 0.004(7) 0.030(8)
C(14) 0.081(9) 0.074(9) 0.072(9) 0.028(7) -0.021(7) 0.026(7)
C(15) 0.057(7) 0.049(6) 0.040(6) 0.012(5) -0.011(5) 0.016(5)
C(16) 0.060(7) 0.038(5) 0.042(6) 0.017(5) 0.017(5) 0.028(5)
C(17) 0.09(1) 0.19(2) 0.13(1) 0.09(1) 0.00(1) 0.05(1)
C(18) 0.084(9) 0.073(8) 0.051(7) 0.028(7) -0.005(6) 0.017(6)
C(19) 0.056(7) 0.031(5) 0.055(7) 0.016(5) 0.007(5) 0.016(5)
C(20) 0.073(8) 0.031(5) 0.032(5) 0.005(5) 0.017(5) 0.020(4)
C(21) 0.072(8) 0.047(6) 0.035(6) 0.023(5) 0.005(5) 0.009(5)
C(22) 0.076(8) 0.046(6) 0.043(6) 0.024(6) 0.002(6) 0.010(5)
C(23) 0.091(10) 0.055(7) 0.057(8) 0.038(7) 0.012(7) 0.011(6)
C(24) 0.079(9) 0.070(8) 0.058(8) 0.038(7) 0.016(7) 0.006(6)
C(25) 0.078(9) 0.067(8) 0.056(7) 0.032(7) 0.023(6) 0.013(6)
C(26) 0.064(7) 0.053(6) 0.038(6) 0.025(6) 0.010(5) 0.009(5)
C(27) 0.11(1) 0.049(7) 0.069(9) 0.020(7) 0.017(8) 0.004(6)
C(28) 0.13(1) 0.10(1) 0.10(1) 0.06(1) 0.043(10) 0.006(9)
C(29) 0.077(8) 0.053(7) 0.065(8) 0.012(6) 0.035(7) 0.014(6)
C(30) 0.067(8) 0.058(7) 0.037(6) 0.014(6) 0.010(5) 0.013(5)
C(31) 0.081(9) 0.056(7) 0.036(6) 0.015(6) 0.009(6) 0.011(5)
C(32) 0.09(1) 0.069(9) 0.041(7) -0.004(8) 0.000(7) -0.001(6)
C(33) 0.066(9) 0.09(1) 0.074(10) 0.013(8) -0.010(7) 0.016(8)
C(34) 0.077(9) 0.084(9) 0.055(8) 0.032(8) 0.009(7) 0.013(7)
C(35) 0.065(8) 0.060(7) 0.040(6) 0.010(6) 0.004(5) 0.014(5)
C(36) 0.16(1) 0.059(8) 0.053(8) 0.022(9) -0.003(9) 0.002(6)
C(37) 0.08(1) 0.16(2) 0.09(1) 0.03(1) -0.020(9) 0.00(1)
C(38) 0.10(1) 0.064(8) 0.057(8) 0.031(7) 0.004(7) 0.019(6)
C(39) 0.064(7) 0.035(5) 0.057(7) 0.011(5) 0.018(6) 0.029(5)
C(40) 0.080(9) 0.065(8) 0.059(8) 0.018(7) 0.017(7) 0.029(6)
C(41) 0.12(1) 0.079(9) 0.063(9) 0.023(9) -0.003(8) 0.025(7)
C(42) 0.16(2) 0.073(10) 0.06(1) 0.03(1) 0.03(1) 0.028(8)
C(43) 0.13(1) 0.058(8) 0.10(1) 0.037(9) 0.07(1) 0.030(8)
C(44) 0.081(9) 0.042(6) 0.064(8) 0.010(6) 0.035(7) 0.014(5)
C(45) 0.050(7) 0.048(6) 0.061(7) 0.012(5) 0.015(6) 0.019(5)
C(46) 0.063(8) 0.054(7) 0.076(9) 0.005(6) 0.015(7) 0.007(6)
C(47) 0.077(10) 0.056(8) 0.11(1) -0.017(7) -0.005(8) 0.005(8)
C(48) 0.10(1) 0.055(9) 0.12(1) -0.006(8) 0.02(1) 0.011(9)
C(49) 0.12(1) 0.041(7) 0.12(1) -0.007(8) 0.05(1) 0.014(8)
C(50) 0.091(10) 0.040(6) 0.09(1) 0.008(6) 0.022(8) 0.017(6)
C(51) 0.063(7) 0.031(5) 0.055(7) 0.014(5) 0.012(5) 0.019(5)
C(52) 0.10(1) 0.066(8) 0.087(10) 0.042(8) 0.044(8) 0.044(7)
C(53) 0.12(1) 0.078(10) 0.13(1) 0.063(10) 0.04(1) 0.055(10)
C(54) 0.10(1) 0.074(9) 0.12(1) 0.054(9) 0.021(10) 0.024(9)
C(55) 0.084(9) 0.062(8) 0.065(8) 0.033(7) 0.022(7) 0.010(6)
C(56) 0.072(8) 0.045(6) 0.054(7) 0.024(6) 0.009(6) 0.007(5)
C(57) 0.061(7) 0.039(6) 0.060(7) 0.019(5) 0.023(6) 0.029(5)
C(58) 0.082(9) 0.052(7) 0.056(7) 0.031(6) 0.023(6) 0.017(6)
C(59) 0.10(1) 0.072(9) 0.085(10) 0.051(8) 0.030(8) 0.024(7)
C(60) 0.12(1) 0.072(9) 0.11(1) 0.067(10) 0.06(1) 0.048(9)
C(61) 0.070(9) 0.073(9) 0.13(1) 0.038(8) 0.037(9) 0.059(9)
C(62) 0.062(8) 0.037(6) 0.086(9) 0.015(5) 0.014(7) 0.025(6)
C(63) 0.045(6) 0.034(5) 0.047(6) 0.007(4) 0.011(5) 0.008(4)
C(64) 0.057(7) 0.047(6) 0.049(7) 0.013(5) 0.005(5) 0.009(5)
C(65) 0.059(8) 0.068(8) 0.078(9) 0.017(7) -0.009(7) -0.007(7)
C(66) 0.055(8) 0.070(9) 0.071(9) -0.022(7) 0.011(7) -0.009(7)
C(67) 0.074(10) 0.076(9) 0.071(9) -0.013(7) 0.009(7) 0.017(7)
C(68) 0.055(7) 0.064(7) 0.066(8) -0.009(6) 0.002(6) 0.021(6)
C(69) 0.044(6) 0.032(5) 0.041(6) 0.006(4) 0.005(4) 0.015(4)
C(70) 0.049(7) 0.066(7) 0.069(8) 0.022(6) 0.020(6) 0.034(6)
C(71) 0.063(8) 0.065(7) 0.061(8) 0.023(6) 0.026(6) 0.023(6)
C(72) 0.070(8) 0.061(7) 0.046(7) 0.011(6) 0.006(6) 0.012(6)
C(73) 0.12(1) 0.087(9) 0.049(7) 0.049(9) 0.008(7) 0.037(7)
C(74) 0.087(9) 0.066(8) 0.068(8) 0.041(7) 0.013(7) 0.035(7)
C(76) 0.22(3) 0.37(5) 0.15(2) 0.15(3) 0.06(2) -0.07(3)

loop_
_atom_type_symbol
_atom_type_description
_atom_type_scat_dispersion_real
_atom_type_scat_dispersion_imag
_atom_type_scat_source
C C 0.003 0.002
;International Tables for Crystallography
(1992, Vol. C, Tables 4.2.6.8 and 6.1.1.1)
;
H H 0.000 0.000
;International Tables for Crystallography
(1992, Vol. C, Table 6.1.1.2)
;
Ir Ir -1.444 7.990
;International Tables for Crystallography
(1992, Vol. C, Tables 4.2.6.8 and 6.1.1.1)
;
O O 0.011 0.006
;International Tables for Crystallography
(1992, Vol. C, Tables 4.2.6.8 and 6.1.1.1)
;
P P 0.102 0.094
;International Tables for Crystallography
(1992, Vol. C, Tables 4.2.6.8 and 6.1.1.1)
;
S S 0.125 0.123
;International Tables for Crystallography
(1992, Vol. C, Tables 4.2.6.8 and 6.1.1.1)
;
Cl Cl 0.148 0.159
;International Tables for Crystallography
(1992, Vol. C, Tables 4.2.6.8 and 6.1.1.1)
;

loop_
_geom_angle_atom_site_label_1
_geom_angle_atom_site_label_2
_geom_angle_atom_site_label_3
_geom_angle
_geom_angle_publ_flag
S(1) Ir(1) S(2) 80.90(8) yes
S(1) Ir(1) S(3) 164.74(9) yes
S(1) Ir(1) P(1) 92.77(9) yes
S(1) Ir(1) C(7) 84.9(3) yes
S(1) Ir(1) C(19) 94.8(3) yes
S(2) Ir(1) S(3) 90.34(8) yes
S(2) Ir(1) P(1) 173.52(9) yes
S(2) Ir(1) C(7) 89.6(3) yes
S(2) Ir(1) C(19) 88.0(3) yes
S(3) Ir(1) P(1) 96.14(9) yes
S(3) Ir(1) C(7) 82.5(3) yes
S(3) Ir(1) C(19) 97.3(3) yes
P(1) Ir(1) C(7) 91.3(3) yes
P(1) Ir(1) C(19) 91.2(3) yes
C(7) Ir(1) C(19) 177.6(4) yes
S(1) Ir(2) S(2) 80.93(8) yes
S(1) Ir(2) S(4) 94.16(9) yes
S(1) Ir(2) P(2) 172.95(8) yes
S(1) Ir(2) C(16) 87.6(2) yes
S(1) Ir(2) C(20) 90.2(3) yes
S(2) Ir(2) S(4) 166.14(10) yes
S(2) Ir(2) P(2) 92.24(8) yes
S(2) Ir(2) C(16) 85.5(3) yes
S(2) Ir(2) C(20) 94.2(3) yes
S(4) Ir(2) P(2) 92.10(10) yes
S(4) Ir(2) C(16) 81.4(3) yes
S(4) Ir(2) C(20) 98.8(3) yes
P(2) Ir(2) C(16) 90.2(2) yes
P(2) Ir(2) C(20) 92.0(3) yes
C(16) Ir(2) C(20) 177.8(3) yes
Ir(1) S(1) Ir(2) 97.18(8) yes
Ir(1) S(1) C(1) 99.4(4) yes
Ir(2) S(1) C(1) 111.9(3) yes
Ir(1) S(2) Ir(2) 97.99(8) yes
Ir(1) S(2) C(10) 112.4(3) yes
Ir(2) S(2) C(10) 99.0(3) yes
Ir(1) S(3) C(21) 119.9(4) yes
Ir(2) S(4) C(30) 119.6(4) yes
Ir(1) P(1) C(39) 110.8(3) yes
Ir(1) P(1) C(45) 121.4(4) yes
Ir(1) P(1) C(51) 114.4(3) yes
C(39) P(1) C(45) 103.1(5) yes
C(39) P(1) C(51) 103.0(5) yes
C(45) P(1) C(51) 102.0(5) yes
Ir(2) P(2) C(57) 117.6(3) yes
Ir(2) P(2) C(63) 117.5(3) yes
Ir(2) P(2) C(69) 112.9(3) yes
C(57) P(2) C(63) 102.7(5) yes
C(57) P(2) C(69) 104.8(5) yes
C(63) P(2) C(69) 99.0(4) yes
S(1) C(1) C(2) 118.0(8) yes
S(1) C(1) C(6) 119.8(9) yes
C(2) C(1) C(6) 122(1) yes
C(1) C(2) C(3) 117(1) yes
C(1) C(2) C(7) 121.7(9) yes
C(3) C(2) C(7) 120(1) yes
C(2) C(3) C(4) 122(1) yes
C(2) C(3) H(1) 118.6 no
C(4) C(3) H(1) 118.6 no
C(3) C(4) C(5) 117(1) yes
C(3) C(4) C(8) 120(1) yes
C(5) C(4) C(8) 121(1) yes
C(4) C(5) C(6) 123(1) yes
C(4) C(5) H(2) 118.2 no
C(6) C(5) H(2) 118.2 no
C(1) C(6) C(5) 115(1) yes
C(1) C(6) C(9) 123(1) yes
C(5) C(6) C(9) 120(1) yes
Ir(1) C(7) C(2) 114.1(7) yes
Ir(1) C(7) H(3) 108.3 no
Ir(1) C(7) H(4) 108.3 no
C(2) C(7) H(3) 108.3 no
C(2) C(7) H(4) 108.3 no
H(3) C(7) H(4) 109.5 no
C(4) C(8) H(5) 109.5 no
C(4) C(8) H(6) 109.5 no
C(4) C(8) H(7) 109.4 no
H(5) C(8) H(6) 109.5 no
H(5) C(8) H(7) 109.4 no
H(6) C(8) H(7) 109.5 no
C(6) C(9) H(8) 109.5 no
C(6) C(9) H(9) 109.5 no
C(6) C(9) H(10) 109.5 no
H(8) C(9) H(9) 109.5 no
H(8) C(9) H(10) 109.4 no
H(9) C(9) H(10) 109.5 no
S(2) C(10) C(11) 117.4(8) yes
S(2) C(10) C(15) 120.5(8) yes
C(11) C(10) C(15) 122.1(9) yes
C(10) C(11) C(12) 117.1(10) yes
C(10) C(11) C(16) 120.6(9) yes
C(12) C(11) C(16) 121.9(10) yes
C(11) C(12) C(13) 122(1) yes
C(11) C(12) H(11) 118.8 no
C(13) C(12) H(11) 118.8 no
C(12) C(13) C(14) 118(1) yes
C(12) C(13) C(17) 122(1) yes
C(14) C(13) C(17) 118(1) yes
C(13) C(14) C(15) 122(1) yes
C(13) C(14) H(12) 118.6 no
C(15) C(14) H(12) 118.6 no
C(10) C(15) C(14) 116(1) yes
C(10) C(15) C(18) 123.0(10) yes
C(14) C(15) C(18) 120.5(10) yes
Ir(2) C(16) C(11) 114.8(7) yes
Ir(2) C(16) H(13) 108.0 no
Ir(2) C(16) H(14) 108.1 no
C(11) C(16) H(13) 108.2 no
C(11) C(16) H(14) 108.2 no
H(13) C(16) H(14) 109.5 no
C(13) C(17) H(15) 109.5 no
C(13) C(17) H(16) 109.5 no
C(13) C(17) H(17) 109.5 no
H(15) C(17) H(16) 109.4 no
H(15) C(17) H(17) 109.5 no
H(16) C(17) H(17) 109.4 no
C(15) C(18) H(18) 109.5 no
C(15) C(18) H(19) 109.5 no
C(15) C(18) H(20) 109.5 no
H(18) C(18) H(19) 109.4 no
H(18) C(18) H(20) 109.4 no
H(19) C(18) H(20) 109.5 no
Ir(1) C(19) O(1) 178.0(9) yes
Ir(2) C(20) O(2) 178.6(8) yes
S(3) C(21) C(22) 119.3(8) yes
S(3) C(21) C(26) 123.1(7) yes
C(22) C(21) C(26) 117.2(10) yes
C(21) C(22) C(23) 120(1) yes
C(21) C(22) C(27) 120(1) yes
C(23) C(22) C(27) 119.0(10) yes
C(22) C(23) C(24) 121(1) yes
C(22) C(23) H(21) 119.3 no
C(24) C(23) H(21) 119.2 no
C(23) C(24) C(25) 118(1) yes
C(23) C(24) C(28) 120(1) yes
C(25) C(24) C(28) 120(1) yes
C(24) C(25) C(26) 121(1) yes
C(24) C(25) H(22) 119.2 no
C(26) C(25) H(22) 119.2 no
C(21) C(26) C(25) 120.5(10) yes
C(21) C(26) C(29) 122.2(9) yes
C(25) C(26) C(29) 117.3(10) yes
C(22) C(27) H(23) 109.5 no
C(22) C(27) H(24) 109.5 no
C(22) C(27) H(25) 109.5 no
H(23) C(27) H(24) 109.5 no
H(23) C(27) H(25) 109.5 no
H(24) C(27) H(25) 109.5 no
C(24) C(28) H(26) 109.5 no
C(24) C(28) H(27) 109.5 no
C(24) C(28) H(28) 109.5 no
H(26) C(28) H(27) 109.5 no
H(26) C(28) H(28) 109.4 no
H(27) C(28) H(28) 109.5 no
C(26) C(29) H(29) 109.4 no
C(26) C(29) H(30) 109.5 no
C(26) C(29) H(31) 109.5 no
H(29) C(29) H(30) 109.5 no
H(29) C(29) H(31) 109.5 no
H(30) C(29) H(31) 109.5 no
S(4) C(30) C(31) 117.5(9) yes
S(4) C(30) C(35) 123.8(8) yes
C(31) C(30) C(35) 118(1) yes
C(30) C(31) C(32) 118(1) yes
C(30) C(31) C(36) 121(1) yes
C(32) C(31) C(36) 119(1) yes
C(31) C(32) C(33) 123(1) yes
C(31) C(32) H(32) 118.0 no
C(33) C(32) H(32) 118.1 no
C(32) C(33) C(34) 116(1) yes
C(32) C(33) C(37) 119(1) yes
C(34) C(33) C(37) 124(1) yes
C(33) C(34) C(35) 123(1) yes
C(33) C(34) H(33) 118.4 no
C(35) C(34) H(33) 118.4 no
C(30) C(35) C(34) 119(1) yes
C(30) C(35) C(38) 123(1) yes
C(34) C(35) C(38) 117(1) yes
C(31) C(36) H(34) 109.5 no
C(31) C(36) H(35) 109.4 no
C(31) C(36) H(36) 109.5 no
H(34) C(36) H(35) 109.5 no
H(34) C(36) H(36) 109.6 no
H(35) C(36) H(36) 109.4 no
C(33) C(37) H(37) 109.5 no
C(33) C(37) H(38) 109.5 no
C(33) C(37) H(39) 109.5 no
H(37) C(37) H(38) 109.5 no
H(37) C(37) H(39) 109.5 no
H(38) C(37) H(39) 109.4 no
C(35) C(38) H(40) 109.4 no
C(35) C(38) H(41) 109.4 no
C(35) C(38) H(42) 109.5 no
H(40) C(38) H(41) 109.5 no
H(40) C(38) H(42) 109.5 no
H(41) C(38) H(42) 109.5 no
P(1) C(39) C(40) 119.8(8) yes
P(1) C(39) C(44) 121.6(9) yes
C(40) C(39) C(44) 118(1) yes
C(39) C(40) C(41) 122(1) yes
C(39) C(40) H(43) 119.0 no
C(41) C(40) H(43) 119.0 no
C(40) C(41) C(42) 118(1) yes
C(40) C(41) H(44) 120.6 no
C(42) C(41) H(44) 120.5 no
C(41) C(42) C(43) 120(1) yes
C(41) C(42) H(45) 119.8 no
C(43) C(42) H(45) 119.7 no
C(42) C(43) C(44) 118(1) yes
C(42) C(43) H(46) 120.6 no
C(44) C(43) H(46) 120.5 no
C(39) C(44) C(43) 120(1) yes
C(39) C(44) H(47) 119.5 no
C(43) C(44) H(47) 119.6 no
P(1) C(45) C(46) 123.8(8) yes
P(1) C(45) C(50) 118.8(9) yes
C(46) C(45) C(50) 117(1) yes
C(45) C(46) C(47) 121(1) yes
C(45) C(46) H(48) 119.4 no
C(47) C(46) H(48) 119.4 no
C(46) C(47) C(48) 119(1) yes
C(46) C(47) H(49) 120.1 no
C(48) C(47) H(49) 120.0 no
C(47) C(48) C(49) 121(1) yes
C(47) C(48) H(50) 119.0 no
C(49) C(48) H(50) 119.0 no
C(48) C(49) C(50) 119(1) yes
C(48) C(49) H(51) 120.1 no
C(50) C(49) H(51) 120.0 no
C(45) C(50) C(49) 119(1) yes
C(45) C(50) H(52) 120.1 no
C(49) C(50) H(52) 120.1 no
P(1) C(51) C(52) 121.6(8) yes
P(1) C(51) C(56) 121.2(8) yes
C(52) C(51) C(56) 117(1) yes
C(51) C(52) C(53) 121(1) yes
C(51) C(52) H(53) 119.3 no
C(53) C(52) H(53) 119.2 no
C(52) C(53) C(54) 120(1) yes
C(52) C(53) H(54) 119.8 no
C(54) C(53) H(54) 119.8 no
C(53) C(54) C(55) 119(1) yes
C(53) C(54) H(55) 120.2 no
C(55) C(54) H(55) 120.2 no
C(54) C(55) C(56) 119(1) yes
C(54) C(55) H(56) 120.2 no
C(56) C(55) H(56) 120.2 no
C(51) C(56) C(55) 121(1) yes
C(51) C(56) H(57) 119.1 no
C(55) C(56) H(57) 119.0 no
P(2) C(57) C(58) 121.6(9) yes
P(2) C(57) C(62) 121.7(8) yes
C(58) C(57) C(62) 116(1) yes
C(57) C(58) C(59) 122(1) yes
C(57) C(58) H(58) 118.9 no
C(59) C(58) H(58) 118.9 no
C(58) C(59) C(60) 121(1) yes
C(58) C(59) H(59) 119.4 no
C(60) C(59) H(59) 119.4 no
C(59) C(60) C(61) 119(1) yes
C(59) C(60) H(60) 120.2 no
C(61) C(60) H(60) 120.0 no
C(60) C(61) C(62) 118(1) yes
C(60) C(61) H(61) 120.7 no
C(62) C(61) H(61) 120.6 no
C(57) C(62) C(61) 121(1) yes
C(57) C(62) H(62) 119.1 no
C(61) C(62) H(62) 119.2 no
P(2) C(63) C(64) 122.8(8) yes
P(2) C(63) C(68) 117.9(8) yes
C(64) C(63) C(68) 119.3(10) yes
C(63) C(64) C(65) 120(1) yes
C(63) C(64) H(63) 119.9 no
C(65) C(64) H(63) 119.9 no
C(64) C(65) C(66) 119(1) yes
C(64) C(65) H(64) 120.3 no
C(66) C(65) H(64) 120.3 no
C(65) C(66) C(67) 120(1) yes
C(65) C(66) H(65) 120.0 no
C(67) C(66) H(65) 120.0 no
C(66) C(67) C(68) 119(1) yes
C(66) C(67) H(66) 120.0 no
C(68) C(67) H(66) 120.0 no
C(63) C(68) C(67) 121(1) yes
C(63) C(68) H(67) 119.5 no
C(67) C(68) H(67) 119.5 no
P(2) C(69) C(70) 117.7(8) yes
P(2) C(69) C(74) 124.4(8) yes
C(70) C(69) C(74) 117.9(10) yes
C(69) C(70) C(71) 121(1) yes
C(69) C(70) H(68) 119.3 no
C(71) C(70) H(68) 119.4 no
C(70) C(71) C(72) 120(1) yes
C(70) C(71) H(69) 119.6 no
C(72) C(71) H(69) 119.7 no
C(71) C(72) C(73) 119(1) yes
C(71) C(72) H(70) 120.0 no
C(73) C(72) H(70) 120.1 no
C(72) C(73) C(74) 120(1) yes
C(72) C(73) H(71) 119.5 no
C(74) C(73) H(71) 119.5 no
C(69) C(74) C(73) 119(1) yes
C(69) C(74) H(72) 120.3 no
C(73) C(74) H(72) 120.4 no
Cl(3) C(76) Cl(4) 118(1) yes
Cl(3) C(76) H(77) 107.1 no
Cl(3) C(76) H(78) 107.1 no
Cl(4) C(76) H(77) 107.1 no
Cl(4) C(76) H(78) 107.1 no
H(77) C(76) H(78) 109.4 no
Cl(1) C(77) Cl(2) 107(1) yes
Cl(1) C(77) H(79) 109.9 no
Cl(1) C(77) H(80) 109.9 no
Cl(2) C(77) H(79) 110.1 no
Cl(2) C(77) H(80) 110.0 no
H(79) C(77) H(80) 109.5 no

loop_
_geom_bond_atom_site_label_1
_geom_bond_atom_site_label_2
_geom_bond_distance
_geom_bond_publ_flag
Ir(1) S(1) 2.374(2) yes
Ir(1) S(2) 2.476(2) yes
Ir(1) S(3) 2.439(3) yes
Ir(1) P(1) 2.347(3) yes
Ir(1) C(7) 2.103(10) yes
Ir(1) C(19) 1.91(1) yes
Ir(2) S(1) 2.490(2) yes
Ir(2) S(2) 2.358(2) yes
Ir(2) S(4) 2.428(3) yes
Ir(2) P(2) 2.352(2) yes
Ir(2) C(16) 2.09(1) yes
Ir(2) C(20) 1.91(1) yes
Cl(1) C(77) 1.83(3) yes
Cl(2) C(77) 1.67(3) yes
Cl(3) C(76) 1.56(4) yes
Cl(4) C(76) 1.60(3) yes
S(1) C(1) 1.80(1) yes
S(2) C(10) 1.790(10) yes
S(3) C(21) 1.77(1) yes
S(4) C(30) 1.78(1) yes
P(1) C(39) 1.83(1) yes
P(1) C(45) 1.83(1) yes
P(1) C(51) 1.82(1) yes
P(2) C(57) 1.81(1) yes
P(2) C(63) 1.842(10) yes
P(2) C(69) 1.842(9) yes
O(1) C(19) 1.14(1) yes
O(2) C(20) 1.16(1) yes
C(1) C(2) 1.37(1) yes
C(1) C(6) 1.41(1) yes
C(2) C(3) 1.39(1) yes
C(2) C(7) 1.52(1) yes
C(3) C(4) 1.36(2) yes
C(3) H(1) 0.950 no
C(4) C(5) 1.37(2) yes
C(4) C(8) 1.55(2) yes
C(5) C(6) 1.39(2) yes
C(5) H(2) 0.951 no
C(6) C(9) 1.49(2) yes
C(7) H(3) 0.949 no
C(7) H(4) 0.951 no
C(8) H(5) 0.950 no
C(8) H(6) 0.949 no
C(8) H(7) 0.951 no
C(9) H(8) 0.950 no
C(9) H(9) 0.950 no
C(9) H(10) 0.951 no
C(10) C(11) 1.41(1) yes
C(10) C(15) 1.41(1) yes
C(11) C(12) 1.40(1) yes
C(11) C(16) 1.51(1) yes
C(12) C(13) 1.37(2) yes
C(12) H(11) 0.950 no
C(13) C(14) 1.38(2) yes
C(13) C(17) 1.53(2) yes
C(14) C(15) 1.40(2) yes
C(14) H(12) 0.950 no
C(15) C(18) 1.51(2) yes
C(16) H(13) 0.950 no
C(16) H(14) 0.950 no
C(17) H(15) 0.950 no
C(17) H(16) 0.950 no
C(17) H(17) 0.950 no
C(18) H(18) 0.950 no
C(18) H(19) 0.950 no
C(18) H(20) 0.950 no
C(21) C(22) 1.42(1) yes
C(21) C(26) 1.40(1) yes
C(22) C(23) 1.38(1) yes
C(22) C(27) 1.51(2) yes
C(23) C(24) 1.38(2) yes
C(23) H(21) 0.950 no
C(24) C(25) 1.38(1) yes
C(24) C(28) 1.52(2) yes
C(25) C(26) 1.39(1) yes
C(25) H(22) 0.950 no
C(26) C(29) 1.52(1) yes
C(27) H(23) 0.950 no
C(27) H(24) 0.950 no
C(27) H(25) 0.950 no
C(28) H(26) 0.950 no
C(28) H(27) 0.950 no
C(28) H(28) 0.950 no
C(29) H(29) 0.950 no
C(29) H(30) 0.950 no
C(29) H(31) 0.950 no
C(30) C(31) 1.43(1) yes
C(30) C(35) 1.40(1) yes
C(31) C(32) 1.40(2) yes
C(31) C(36) 1.49(2) yes
C(32) C(33) 1.38(2) yes
C(32) H(32) 0.950 no
C(33) C(34) 1.38(2) yes
C(33) C(37) 1.48(2) yes
C(34) C(35) 1.41(2) yes
C(34) H(33) 0.950 no
C(35) C(38) 1.50(2) yes
C(36) H(34) 0.949 no
C(36) H(35) 0.951 no
C(36) H(36) 0.950 no
C(37) H(37) 0.950 no
C(37) H(38) 0.950 no
C(37) H(39) 0.950 no
C(38) H(40) 0.950 no
C(38) H(41) 0.950 no
C(38) H(42) 0.950 no
C(39) C(40) 1.38(2) yes
C(39) C(44) 1.35(1) yes
C(40) C(41) 1.38(2) yes
C(40) H(43) 0.950 no
C(41) C(42) 1.36(2) yes
C(41) H(44) 0.950 no
C(42) C(43) 1.38(2) yes
C(42) H(45) 0.950 no
C(43) C(44) 1.40(2) yes
C(43) H(46) 0.951 no
C(44) H(47) 0.950 no
C(45) C(46) 1.38(2) yes
C(45) C(50) 1.41(1) yes
C(46) C(47) 1.41(2) yes
C(46) H(48) 0.950 no
C(47) C(48) 1.32(2) yes
C(47) H(49) 0.950 no
C(48) C(49) 1.35(2) yes
C(48) H(50) 0.950 no
C(49) C(50) 1.41(2) yes
C(49) H(51) 0.950 no
C(50) H(52) 0.950 no
C(51) C(52) 1.39(1) yes
C(51) C(56) 1.40(1) yes
C(52) C(53) 1.38(2) yes
C(52) H(53) 0.950 no
C(53) C(54) 1.38(2) yes
C(53) H(54) 0.950 no
C(54) C(55) 1.39(2) yes
C(54) H(55) 0.950 no
C(55) C(56) 1.38(1) yes
C(55) H(56) 0.950 no
C(56) H(57) 0.950 no
C(57) C(58) 1.38(1) yes
C(57) C(62) 1.38(1) yes
C(58) C(59) 1.37(1) yes
C(58) H(58) 0.950 no
C(59) C(60) 1.34(2) yes
C(59) H(59) 0.950 no
C(60) C(61) 1.38(2) yes
C(60) H(60) 0.950 no
C(61) C(62) 1.41(2) yes
C(61) H(61) 0.950 no
C(62) H(62) 0.951 no
C(63) C(64) 1.36(1) yes
C(63) C(68) 1.38(1) yes
C(64) C(65) 1.40(1) yes
C(64) H(63) 0.950 no
C(65) C(66) 1.39(2) yes
C(65) H(64) 0.950 no
C(66) C(67) 1.36(2) yes
C(66) H(65) 0.950 no
C(67) C(68) 1.37(2) yes
C(67) H(66) 0.949 no
C(68) H(67) 0.950 no
C(69) C(70) 1.38(1) yes
C(69) C(74) 1.38(1) yes
C(70) C(71) 1.38(1) yes
C(70) H(68) 0.950 no
C(71) C(72) 1.34(2) yes
C(71) H(69) 0.950 no
C(72) C(73) 1.36(2) yes
C(72) H(70) 0.950 no
C(73) C(74) 1.41(2) yes
C(73) H(71) 0.950 no
C(74) H(72) 0.950 no
C(76) H(77) 0.950 no
C(76) H(78) 0.950 no
C(77) H(79) 0.949 no
C(77) H(80) 0.950 no

loop_
_geom_contact_atom_site_label_1
_geom_contact_atom_site_label_2
_geom_contact_distance
_geom_contact_site_symmetry_2
C(14) C(77) 3.58(3) .
C(23) C(73) 3.58(2) 2_556
C(49) C(67) 3.38(2) 1_665

loop_
_geom_torsion_atom_site_label_1
_geom_torsion_atom_site_label_2
_geom_torsion_atom_site_label_3
_geom_torsion_atom_site_label_4
_geom_torsion
_geom_torsion_publ_flag
Ir(1) S(1) Ir(2) S(2) -13.39(8) yes
Ir(1) S(1) Ir(2) S(4) 179.7(1) yes
Ir(1) S(1) Ir(2) P(2) -27.7(7) yes
Ir(1) S(1) Ir(2) C(16) -99.2(3) yes
Ir(1) S(1) Ir(2) C(20) 80.9(3) yes
Ir(1) S(1) C(1) C(2) 8.7(8) yes
Ir(1) S(1) C(1) C(6) -167.4(7) yes
Ir(1) S(2) Ir(2) S(1) 12.85(8) yes
Ir(1) S(2) Ir(2) S(4) 83.0(4) yes
Ir(1) S(2) Ir(2) P(2) -168.89(9) yes
Ir(1) S(2) Ir(2) C(16) 101.1(2) yes
Ir(1) S(2) Ir(2) C(20) -76.7(3) yes
Ir(1) S(2) C(10) C(11) -85.9(7) yes
Ir(1) S(2) C(10) C(15) 96.7(8) yes
Ir(1) S(3) C(21) C(22) -117.0(8) yes
Ir(1) S(3) C(21) C(26) 70.2(9) yes
Ir(1) P(1) C(39) C(40) 79.4(9) yes
Ir(1) P(1) C(39) C(44) -96.7(8) yes
Ir(1) P(1) C(45) C(46) -17(1) yes
Ir(1) P(1) C(45) C(50) 168.0(8) yes
Ir(1) P(1) C(51) C(52) -149.1(9) yes
Ir(1) P(1) C(51) C(56) 33.6(10) yes
Ir(1) C(7) C(2) C(1) -10(1) yes
Ir(1) C(7) C(2) C(3) 168.6(8) yes
Ir(2) S(1) Ir(1) S(2) 12.74(8) yes
Ir(2) S(1) Ir(1) S(3) 68.4(3) yes
Ir(2) S(1) Ir(1) P(1) -165.88(9) yes
Ir(2) S(1) Ir(1) C(7) 103.1(3) yes
Ir(2) S(1) Ir(1) C(19) -74.5(3) yes
Ir(2) S(1) C(1) C(2) -93.0(8) yes
Ir(2) S(1) C(1) C(6) 90.9(8) yes
Ir(2) S(2) Ir(1) S(1) -13.49(8) yes
Ir(2) S(2) Ir(1) S(3) 179.06(10) yes
Ir(2) S(2) Ir(1) P(1) -1.2(8) yes
Ir(2) S(2) Ir(1) C(7) -98.4(3) yes
Ir(2) S(2) Ir(1) C(19) 81.7(3) yes
Ir(2) S(2) C(10) C(11) 16.6(8) yes
Ir(2) S(2) C(10) C(15) -160.7(7) yes
Ir(2) S(4) C(30) C(31) -122.8(7) yes
Ir(2) S(4) C(30) C(35) 61.4(10) yes
Ir(2) P(2) C(57) C(58) -107.3(8) yes
Ir(2) P(2) C(57) C(62) 67.0(9) yes
Ir(2) P(2) C(63) C(64) 11.2(10) yes
Ir(2) P(2) C(63) C(68) -168.1(8) yes
Ir(2) P(2) C(69) C(70) 59.0(8) yes
Ir(2) P(2) C(69) C(74) -124.0(8) yes
Ir(2) C(16) C(11) C(10) -2(1) yes
Ir(2) C(16) C(11) C(12) 170.0(8) yes
S(1) Ir(1) S(2) C(10) 89.8(4) yes
S(1) Ir(1) S(3) C(21) -155.4(4) yes
S(1) Ir(1) P(1) C(39) 0.7(4) yes
S(1) Ir(1) P(1) C(45) -120.3(4) yes
S(1) Ir(1) P(1) C(51) 116.6(4) yes
S(1) Ir(1) C(7) C(2) 12.4(6) yes
S(1) Ir(1) C(19) O(1) 67(28) yes
S(1) Ir(2) S(2) C(10) -101.4(3) yes
S(1) Ir(2) S(4) C(30) -95.0(4) yes
S(1) Ir(2) P(2) C(57) -93.4(8) yes
S(1) Ir(2) P(2) C(63) 143.0(7) yes
S(1) Ir(2) P(2) C(69) 28.8(8) yes
S(1) Ir(2) C(16) C(11) 91.4(6) yes
S(1) Ir(2) C(20) O(2) 62(34) yes
S(1) C(1) C(2) C(3) -179.4(8) yes
S(1) C(1) C(2) C(7) 0(1) yes
S(1) C(1) C(6) C(5) 179.0(9) yes
S(1) C(1) C(6) C(9) 1(1) yes
S(2) Ir(1) S(1) C(1) -101.0(3) yes
S(2) Ir(1) S(3) C(21) -100.8(4) yes
S(2) Ir(1) P(1) C(39) -11.4(9) yes
S(2) Ir(1) P(1) C(45) -132.5(8) yes
S(2) Ir(1) P(1) C(51) 104.5(8) yes
S(2) Ir(1) C(7) C(2) 93.3(6) yes
S(2) Ir(1) C(19) O(1) -13(28) yes
S(2) Ir(2) S(1) C(1) 89.8(4) yes
S(2) Ir(2) S(4) C(30) -163.6(5) yes
S(2) Ir(2) P(2) C(57) -107.6(4) yes
S(2) Ir(2) P(2) C(63) 128.9(4) yes
S(2) Ir(2) P(2) C(69) 14.6(4) yes
S(2) Ir(2) C(16) C(11) 10.3(6) yes
S(2) Ir(2) C(20) O(2) 143(34) yes
S(2) C(10) C(11) C(12) 176.0(7) yes
S(2) C(10) C(11) C(16) -11(1) yes
S(2) C(10) C(15) C(14) -178.3(8) yes
S(2) C(10) C(15) C(18) 4(1) yes
S(3) Ir(1) S(1) C(1) -45.3(5) yes
S(3) Ir(1) S(2) C(10) -77.7(4) yes
S(3) Ir(1) P(1) C(39) 168.3(4) yes
S(3) Ir(1) P(1) C(45) 47.3(4) yes
S(3) Ir(1) P(1) C(51) -75.8(4) yes
S(3) Ir(1) C(7) C(2) -176.3(7) yes
S(3) Ir(1) C(19) O(1) -103(28) yes
S(3) C(21) C(22) C(23) -174.6(9) yes
S(3) C(21) C(22) C(27) 4(1) yes
S(3) C(21) C(26) C(25) 173.9(9) yes
S(3) C(21) C(26) C(29) -3(1) yes
S(4) Ir(2) S(1) C(1) -77.1(4) yes
S(4) Ir(2) S(2) C(10) -31.3(5) yes
S(4) Ir(2) P(2) C(57) 59.2(4) yes
S(4) Ir(2) P(2) C(63) -64.3(4) yes
S(4) Ir(2) P(2) C(69) -178.6(4) yes
S(4) Ir(2) C(16) C(11) -174.0(6) yes
S(4) Ir(2) C(20) O(2) -31(34) yes
S(4) C(30) C(31) C(32) -177.4(9) yes
S(4) C(30) C(31) C(36) -2(1) yes
S(4) C(30) C(35) C(34) 176.5(9) yes
S(4) C(30) C(35) C(38) -1(1) yes
P(1) Ir(1) S(1) C(1) 80.4(3) yes
P(1) Ir(1) S(2) C(10) 102.1(8) yes
P(1) Ir(1) S(3) C(21) 79.3(4) yes
P(1) Ir(1) C(7) C(2) -80.2(6) yes
P(1) Ir(1) C(19) O(1) 160(28) yes
P(1) C(39) C(40) C(41) -178.2(10) yes
P(1) C(39) C(44) C(43) 177.4(9) yes
P(1) C(45) C(46) C(47) -177(1) yes
P(1) C(45) C(50) C(49) 178(1) yes
P(1) C(51) C(52) C(53) -178(1) yes
P(1) C(51) C(56) C(55) 179.7(9) yes
P(2) Ir(2) S(1) C(1) 75.5(8) yes
P(2) Ir(2) S(2) C(10) 76.8(3) yes
P(2) Ir(2) S(4) C(30) 88.2(4) yes
P(2) Ir(2) C(16) C(11) -81.9(6) yes
P(2) Ir(2) C(20) O(2) -124(34) yes
P(2) C(57) C(58) C(59) 177.0(9) yes
P(2) C(57) C(62) C(61) -176.1(8) yes
P(2) C(63) C(64) C(65) -178.3(8) yes
P(2) C(63) C(68) C(67) 179(1) yes
P(2) C(69) C(70) C(71) 177.2(8) yes
P(2) C(69) C(74) C(73) -177.8(9) yes
O(1) C(19) Ir(1) C(7) -16(35) yes
O(2) C(20) Ir(2) C(16) 60(38) yes
C(1) S(1) Ir(1) C(7) -10.6(4) yes
C(1) S(1) Ir(1) C(19) 171.8(4) yes
C(1) S(1) Ir(2) C(16) 4.0(5) yes
C(1) S(1) Ir(2) C(20) -175.9(5) yes
C(1) C(2) C(3) C(4) 0(1) yes
C(1) C(6) C(5) C(4) 1(1) yes
C(2) C(1) C(6) C(5) 3(1) yes
C(2) C(1) C(6) C(9) -174(1) yes
C(2) C(3) C(4) C(5) 4(2) yes
C(2) C(3) C(4) C(8) -178(1) yes
C(2) C(7) Ir(1) C(19) 97(9) yes
C(3) C(2) C(1) C(6) -3(1) yes
C(3) C(4) C(5) C(6) -4(2) yes
C(4) C(3) C(2) C(7) 179(1) yes
C(4) C(5) C(6) C(9) 178(1) yes
C(6) C(1) C(2) C(7) 176.1(9) yes
C(6) C(5) C(4) C(8) 178(1) yes
C(7) Ir(1) S(2) C(10) 4.8(4) yes
C(7) Ir(1) S(3) C(21) 169.7(5) yes
C(7) Ir(1) P(1) C(39) 85.7(5) yes
C(7) Ir(1) P(1) C(45) -35.3(5) yes
C(7) Ir(1) P(1) C(51) -158.4(5) yes
C(10) S(2) Ir(1) C(19) -175.0(5) yes
C(10) S(2) Ir(2) C(16) -13.2(4) yes
C(10) S(2) Ir(2) C(20) 169.0(4) yes
C(10) C(11) C(12) C(13) 4(1) yes
C(10) C(15) C(14) C(13) 0(1) yes
C(11) C(10) C(15) C(14) 4(1) yes
C(11) C(10) C(15) C(18) -172.7(10) yes
C(11) C(12) C(13) C(14) 0(1) yes
C(11) C(12) C(13) C(17) 179(1) yes
C(11) C(16) Ir(2) C(20) 92(9) yes
C(12) C(11) C(10) C(15) -6(1) yes
C(12) C(13) C(14) C(15) -1(2) yes
C(13) C(12) C(11) C(16) -167(1) yes
C(13) C(14) C(15) C(18) 177(1) yes
C(15) C(10) C(11) C(16) 166.0(9) yes
C(15) C(14) C(13) C(17) 178(1) yes
C(16) Ir(2) S(4) C(30) 178.1(5) yes
C(16) Ir(2) P(2) C(57) -22.1(5) yes
C(16) Ir(2) P(2) C(63) -145.7(4) yes
C(16) Ir(2) P(2) C(69) 100.1(4) yes
C(19) Ir(1) S(3) C(21) -12.7(5) yes
C(19) Ir(1) P(1) C(39) -94.2(5) yes
C(19) Ir(1) P(1) C(45) 144.8(5) yes
C(19) Ir(1) P(1) C(51) 21.7(5) yes
C(20) Ir(2) S(4) C(30) -4.2(5) yes
C(20) Ir(2) P(2) C(57) 158.1(5) yes
C(20) Ir(2) P(2) C(63) 34.5(4) yes
C(20) Ir(2) P(2) C(69) -79.7(4) yes
C(21) C(22) C(23) C(24) 1(1) yes
C(21) C(26) C(25) C(24) 0(1) yes
C(22) C(21) C(26) C(25) 0(1) yes
C(22) C(21) C(26) C(29) -176(1) yes
C(22) C(23) C(24) C(25) -1(1) yes
C(22) C(23) C(24) C(28) 172(1) yes
C(23) C(22) C(21) C(26) -1(1) yes
C(23) C(24) C(25) C(26) 1(1) yes
C(24) C(23) C(22) C(27) -177(1) yes
C(24) C(25) C(26) C(29) 177(1) yes
C(26) C(21) C(22) C(27) 177(1) yes
C(26) C(25) C(24) C(28) -173(1) yes
C(30) C(31) C(32) C(33) 0(1) yes
C(30) C(35) C(34) C(33) 1(1) yes
C(31) C(30) C(35) C(34) 0(1) yes
C(31) C(30) C(35) C(38) -177(1) yes
C(31) C(32) C(33) C(34) 1(2) yes
C(31) C(32) C(33) C(37) 179(1) yes
C(32) C(31) C(30) C(35) -1(1) yes
C(32) C(33) C(34) C(35) -2(2) yes
C(33) C(32) C(31) C(36) -174(1) yes
C(33) C(34) C(35) C(38) 179(1) yes
C(35) C(30) C(31) C(36) 173(1) yes
C(35) C(34) C(33) C(37) -179(1) yes
C(39) P(1) C(45) C(46) -142(1) yes
C(39) P(1) C(45) C(50) 43(1) yes
C(39) P(1) C(51) C(52) -28(1) yes
C(39) P(1) C(51) C(56) 154.0(9) yes
C(39) C(40) C(41) C(42) 0(2) yes
C(39) C(44) C(43) C(42) 2(1) yes
C(40) C(39) P(1) C(45) -149.2(9) yes
C(40) C(39) P(1) C(51) -43.3(9) yes
C(40) C(39) C(44) C(43) 1(1) yes
C(40) C(41) C(42) C(43) 4(2) yes
C(41) C(40) C(39) C(44) -1(1) yes
C(41) C(42) C(43) C(44) -4(2) yes
C(44) C(39) P(1) C(45) 34.7(9) yes
C(44) C(39) P(1) C(51) 140.6(8) yes
C(45) P(1) C(51) C(52) 77(1) yes
C(45) P(1) C(51) C(56) -99.4(9) yes
C(45) C(46) C(47) C(48) 0(2) yes
C(45) C(50) C(49) C(48) -1(2) yes
C(46) C(45) P(1) C(51) 111(1) yes
C(46) C(45) C(50) C(49) 3(1) yes
C(46) C(47) C(48) C(49) 1(2) yes
C(47) C(46) C(45) C(50) -2(1) yes
C(47) C(48) C(49) C(50) -1(2) yes
C(50) C(45) P(1) C(51) -63(1) yes
C(51) C(52) C(53) C(54) 0(2) yes
C(51) C(56) C(55) C(54) 0(1) yes
C(52) C(51) C(56) C(55) 2(1) yes
C(52) C(53) C(54) C(55) 1(2) yes
C(53) C(52) C(51) C(56) -1(1) yes
C(53) C(54) C(55) C(56) -1(2) yes
C(57) P(2) C(63) C(64) -119.6(9) yes
C(57) P(2) C(63) C(68) 61.1(9) yes
C(57) P(2) C(69) C(70) -171.8(8) yes
C(57) P(2) C(69) C(74) 5(1) yes
C(57) C(58) C(59) C(60) -2(1) yes
C(57) C(62) C(61) C(60) 1(1) yes
C(58) C(57) P(2) C(63) 23.4(10) yes
C(58) C(57) P(2) C(69) 126.5(9) yes
C(58) C(57) C(62) C(61) -1(1) yes
C(58) C(59) C(60) C(61) 2(2) yes
C(59) C(58) C(57) C(62) 2(1) yes
C(59) C(60) C(61) C(62) -1(2) yes
C(62) C(57) P(2) C(63) -162.4(9) yes
C(62) C(57) P(2) C(69) -59.3(9) yes
C(63) P(2) C(69) C(70) -66.0(8) yes
C(63) P(2) C(69) C(74) 111.0(9) yes
C(63) C(64) C(65) C(66) -1(1) yes
C(63) C(68) C(67) C(66) 0(2) yes
C(64) C(63) P(2) C(69) 132.9(9) yes
C(64) C(63) C(68) C(67) 0(1) yes
C(64) C(65) C(66) C(67) 2(2) yes
C(65) C(64) C(63) C(68) 0(1) yes
C(65) C(66) C(67) C(68) -1(2) yes
C(68) C(63) P(2) C(69) -46.4(9) yes
C(69) C(70) C(71) C(72) 0(1) yes
C(69) C(74) C(73) C(72) 1(2) yes
C(70) C(69) C(74) C(73) 0(1) yes
C(70) C(71) C(72) C(73) 0(1) yes
C(71) C(70) C(69) C(74) 0(1) yes
C(71) C(72) C(73) C(74) -1(2) yes
C(71) C(72) C(73) C(74) -1(2) yes
